data_2234027
loop_
_publ_author_name
'Levytskyy, Volodymyr'
'Babizhetskyy, Volodymyr'
'Kotur, Bohdan'
'Smetana, Volodymyr'

_publ_section_title
;
 Didysprosium heptanickel
;
_journal_coeditor_code VN2032
_journal_issue 3
_journal_name_full 'Acta Crystallographica Section E'
_journal_page_first i20
_journal_paper_doi 10.1107/S1600536812007611
_journal_volume 68
_journal_year 2012
_chemical_formula_iupac 'Dy2 Ni7'
_chemical_formula_moiety 'Dy2 Ni7'
_chemical_formula_sum 'Dy2 Ni7'
_chemical_formula_weight 735.97
_chemical_name_systematic
;
Didysprosium heptanickel
;
_space_group_IT_number 166
_symmetry_cell_setting trigonal
_symmetry_space_group_name_Hall '-R 3 2"'
_symmetry_space_group_name_H-M 'R -3 m :H'
_atom_sites_solution_primary direct
_atom_sites_solution_secondary difmap
_audit_creation_method SHELXL97
_cell_angle_alpha 90.00
_cell_angle_beta 90.00
_cell_angle_gamma 120.00
_cell_formula_units_Z 6
_cell_length_a 4.9460(9)
_cell_length_b 4.9460(9)
_cell_length_c 36.191(9)
_cell_measurement_reflns_used 1802
_cell_measurement_temperature 293(2)
_cell_measurement_theta_max 27.22
_cell_measurement_theta_min 1.64
_cell_volume 766.7(3)
_computing_cell_refinement 'X-AREA (Stoe & Cie, 2009)'
_computing_data_collection 'X-AREA (Stoe & Cie, 2009)'
_computing_data_reduction 'X-AREA (Stoe & Cie, 2009)'
_computing_molecular_graphics 'DIAMOND (Brandenburg, 2006)'
_computing_publication_material 'publCIF (Westrip, 2010)'
_computing_structure_refinement
;
SHELXL97 (Sheldrick, 2008) and WinGX (Farrugia, 1999)
;
_computing_structure_solution 'SIR2011 (Burla <i>et al.</i>, 2012)'
_diffrn_ambient_temperature 293(2)
_diffrn_measured_fraction_theta_full 1.000
_diffrn_measured_fraction_theta_max 1.000
_diffrn_measurement_device_type 'Stoe IPDS II'
_diffrn_measurement_method \w
_diffrn_radiation_monochromator graphite
_diffrn_radiation_source 'fine-focus sealed tube'
_diffrn_radiation_type MoK\a
_diffrn_radiation_wavelength 0.71073
_diffrn_reflns_av_R_equivalents 0.0274
_diffrn_reflns_av_sigmaI/netI 0.0292
_diffrn_reflns_limit_h_max 3
_diffrn_reflns_limit_h_min -6
_diffrn_reflns_limit_k_max 6
_diffrn_reflns_limit_k_min 0
_diffrn_reflns_limit_l_max 45
_diffrn_reflns_limit_l_min 0
_diffrn_reflns_number 372
_diffrn_reflns_theta_full 26.73
_diffrn_reflns_theta_max 26.73
_diffrn_reflns_theta_min 1.69
_exptl_absorpt_coefficient_mu 53.832
_exptl_absorpt_correction_T_max 0.135
_exptl_absorpt_correction_T_min 0.067
_exptl_absorpt_correction_type numerical
_exptl_absorpt_process_details '(X-RED; Stoe & Cie, 2009)'
_exptl_crystal_colour grey
_exptl_crystal_density_diffrn 9.564
_exptl_crystal_density_method 'not measured'
_exptl_crystal_description plate-like
_exptl_crystal_F_000 1968
_exptl_crystal_size_max 0.14
_exptl_crystal_size_mid 0.09
_exptl_crystal_size_min 0.06
_refine_diff_density_max 5.065
_refine_diff_density_min -2.374
_refine_ls_extinction_method none
_refine_ls_goodness_of_fit_ref 1.073
_refine_ls_matrix_type full
_refine_ls_number_parameters 25
_refine_ls_number_reflns 253
_refine_ls_number_restraints 0
_refine_ls_restrained_S_all 1.073
_refine_ls_R_factor_all 0.0581
_refine_ls_R_factor_gt 0.0473
_refine_ls_shift/su_max 0.000
_refine_ls_shift/su_mean 0.000
_refine_ls_structure_factor_coef Fsqd
_refine_ls_weighting_details 'calc w = 1/[\s^2^(Fo^2^)+(0.0750P)^2^+0.0000P] where P=(Fo^2^+2Fc^2^)/3'
_refine_ls_weighting_scheme calc
_refine_ls_wR_factor_gt 0.1111
_refine_ls_wR_factor_ref 0.1154
_reflns_number_gt 208
_reflns_number_total 253
_reflns_threshold_expression I>2\s(I)
_cod_data_source_file vn2032.cif
_cod_data_source_block I
_cod_original_sg_symbol_H-M 'R -3 m'
_cod_database_code 2234027
_cod_database_fobs_code 2234027

loop_
_symmetry_equiv_pos_as_xyz
'x, y, z'
'-y, x-y, z'
'-x+y, -x, z'
'x-y, -y, -z'
'-x, -x+y, -z'
'y, x, -z'
'x+2/3, y+1/3, z+1/3'
'-y+2/3, x-y+1/3, z+1/3'
'-x+y+2/3, -x+1/3, z+1/3'
'x-y+2/3, -y+1/3, -z+1/3'
'-x+2/3, -x+y+1/3, -z+1/3'
'y+2/3, x+1/3, -z+1/3'
'x+1/3, y+2/3, z+2/3'
'-y+1/3, x-y+2/3, z+2/3'
'-x+y+1/3, -x+2/3, z+2/3'
'x-y+1/3, -y+2/3, -z+2/3'
'-x+1/3, -x+y+2/3, -z+2/3'
'y+1/3, x+2/3, -z+2/3'
'-x, -y, -z'
'y, -x+y, -z'
'x-y, x, -z'
'-x+y, y, z'
'x, x-y, z'
'-y, -x, z'
'-x+2/3, -y+1/3, -z+1/3'
'y+2/3, -x+y+1/3, -z+1/3'
'x-y+2/3, x+1/3, -z+1/3'
'-x+y+2/3, y+1/3, z+1/3'
'x+2/3, x-y+1/3, z+1/3'
'-y+2/3, -x+1/3, z+1/3'
'-x+1/3, -y+2/3, -z+2/3'
'y+1/3, -x+y+2/3, -z+2/3'
'x-y+1/3, x+2/3, -z+2/3'
'-x+y+1/3, y+2/3, z+2/3'
'x+1/3, x-y+2/3, z+2/3'
'-y+1/3, -x+2/3, z+2/3'

loop_
_atom_site_type_symbol
_atom_site_label
_atom_site_fract_x
_atom_site_fract_y
_atom_site_fract_z
_atom_site_U_iso_or_equiv
_atom_site_adp_type
_atom_site_calc_flag
_atom_site_refinement_flags
_atom_site_occupancy
_atom_site_symmetry_multiplicity
Dy Dy1 0.0000 0.0000 0.05083(5) 0.0143(5) Uani d S 1 6
Dy Dy2 0.0000 0.0000 0.14764(5) 0.0152(5) Uani d S 1 6
Ni Ni1 0.5005(3) 0.4995(3) 0.10972(7) 0.0124(7) Uani d S 1 2
Ni Ni2 0.5000 0.0000 0.0000 0.0096(8) Uani d S 1 4
Ni Ni3 0.0000 0.0000 0.27796(13) 0.0158(11) Uani d S 1 6
Ni Ni4 0.0000 0.0000 0.38831(12) 0.0133(10) Uani d S 1 6
Ni Ni5 0.0000 0.0000 0.5000 0.0097(13) Uani d S 1 12

loop_
_atom_site_aniso_label
_atom_site_aniso_U_11
_atom_site_aniso_U_22
_atom_site_aniso_U_33
_atom_site_aniso_U_12
_atom_site_aniso_U_13
_atom_site_aniso_U_23
Dy1 0.0103(6) 0.0103(6) 0.0222(9) 0.0052(3) 0.000 0.000
Dy2 0.0129(7) 0.0129(7) 0.0199(9) 0.0065(3) 0.000 0.000
Ni1 0.0128(10) 0.0128(10) 0.0137(11) 0.0080(11) 0.0007(5) -0.0007(5)
Ni2 0.0102(12) 0.0080(18) 0.0099(14) 0.0040(9) 0.0001(6) 0.0003(12)
Ni3 0.0167(16) 0.0167(16) 0.014(2) 0.0083(8) 0.000 0.000
Ni4 0.0158(15) 0.0158(15) 0.0083(19) 0.0079(7) 0.000 0.000
Ni5 0.0102(19) 0.0102(19) 0.009(3) 0.0051(10) 0.000 0.000

loop_
_atom_type_symbol
_atom_type_description
_atom_type_scat_dispersion_real
_atom_type_scat_dispersion_imag
_atom_type_scat_source
Ni Ni 0.3393 1.1124 'International Tables Vol C Tables 4.2.6.8 and 6.1.1.4'
Dy Dy -0.1892 4.4098 'International Tables Vol C Tables 4.2.6.8 and 6.1.1.4'

loop_
_geom_angle_atom_site_label_1
_geom_angle_atom_site_label_2
_geom_angle_atom_site_label_3
_geom_angle_site_symmetry_1
_geom_angle_site_symmetry_3
_geom_angle
Ni4 Dy1 Ni4 13_554 13_444 119.729(16)
Ni4 Dy1 Ni4 13_554 13_544 119.727(16)
Ni4 Dy1 Ni4 13_444 13_544 119.727(16)
Ni4 Dy1 Ni3 13_554 25 59.900(4)
Ni4 Dy1 Ni3 13_444 25 173.70(14)
Ni4 Dy1 Ni3 13_544 25 59.901(4)
Ni4 Dy1 Ni3 13_554 25_445 173.70(14)
Ni4 Dy1 Ni3 13_444 25_445 59.900(4)
Ni4 Dy1 Ni3 13_544 25_445 59.901(4)
Ni3 Dy1 Ni3 25 25_445 119.67(2)
Ni4 Dy1 Ni3 13_554 25_455 59.901(4)
Ni4 Dy1 Ni3 13_444 25_455 59.901(4)
Ni4 Dy1 Ni3 13_544 25_455 173.70(14)
Ni3 Dy1 Ni3 25 25_455 119.67(2)
Ni3 Dy1 Ni3 25_445 25_455 119.67(2)
Ni4 Dy1 Ni2 13_554 3 136.49(8)
Ni4 Dy1 Ni2 13_444 3 48.50(7)
Ni4 Dy1 Ni2 13_544 3 91.79(5)
Ni3 Dy1 Ni2 25 3 136.72(9)
Ni3 Dy1 Ni2 25_445 3 48.75(8)
Ni3 Dy1 Ni2 25_455 3 91.97(6)
Ni4 Dy1 Ni2 13_554 2_545 136.49(8)
Ni4 Dy1 Ni2 13_444 2_545 91.79(5)
Ni4 Dy1 Ni2 13_544 2_545 48.50(7)
Ni3 Dy1 Ni2 25 2_545 91.97(6)
Ni3 Dy1 Ni2 25_445 2_545 48.75(8)
Ni3 Dy1 Ni2 25_455 2_545 136.72(9)
Ni2 Dy1 Ni2 3 2_545 47.304(17)
Ni4 Dy1 Ni2 13_554 1_455 91.79(5)
Ni4 Dy1 Ni2 13_444 1_455 48.50(7)
Ni4 Dy1 Ni2 13_544 1_455 136.49(8)
Ni3 Dy1 Ni2 25 1_455 136.72(9)
Ni3 Dy1 Ni2 25_445 1_455 91.97(6)
Ni3 Dy1 Ni2 25_455 1_455 48.75(8)
Ni2 Dy1 Ni2 3 1_455 47.304(17)
Ni2 Dy1 Ni2 2_545 1_455 88.03(4)
Ni4 Dy1 Ni2 13_554 3_665 48.50(7)
Ni4 Dy1 Ni2 13_444 3_665 136.49(8)
Ni4 Dy1 Ni2 13_544 3_665 91.79(5)
Ni3 Dy1 Ni2 25 3_665 48.75(8)
Ni3 Dy1 Ni2 25_445 3_665 136.72(9)
Ni3 Dy1 Ni2 25_455 3_665 91.97(6)
Ni2 Dy1 Ni2 3 3_665 106.71(5)
Ni2 Dy1 Ni2 2_545 3_665 88.03(4)
Ni2 Dy1 Ni2 1_455 3_665 88.03(4)
Ni4 Dy1 Ni2 13_554 . 91.79(5)
Ni4 Dy1 Ni2 13_444 . 136.49(8)
Ni4 Dy1 Ni2 13_544 . 48.50(7)
Ni3 Dy1 Ni2 25 . 48.75(8)
Ni3 Dy1 Ni2 25_445 . 91.97(6)
Ni3 Dy1 Ni2 25_455 . 136.72(9)
Ni2 Dy1 Ni2 3 . 88.03(4)
Ni2 Dy1 Ni2 2_545 . 47.304(17)
Ni2 Dy1 Ni2 1_455 . 106.71(5)
Ni2 Dy1 Ni2 3_665 . 47.304(17)
Ni4 Dy1 Ni2 13_554 2 48.50(7)
Ni4 Dy1 Ni2 13_444 2 91.79(5)
Ni4 Dy1 Ni2 13_544 2 136.49(8)
Ni3 Dy1 Ni2 25 2 91.97(6)
Ni3 Dy1 Ni2 25_445 2 136.72(9)
Ni3 Dy1 Ni2 25_455 2 48.75(8)
Ni2 Dy1 Ni2 3 2 88.03(4)
Ni2 Dy1 Ni2 2_545 2 106.71(5)
Ni2 Dy1 Ni2 1_455 2 47.304(17)
Ni2 Dy1 Ni2 3_665 2 47.304(17)
Ni2 Dy1 Ni2 . 2 88.03(4)
Ni1 Dy2 Ni1 1_445 2 52.03(11)
Ni1 Dy2 Ni1 1_445 3 51.67(11)
Ni1 Dy2 Ni1 2 3 98.44(6)
Ni1 Dy2 Ni1 1_445 . 121.94(10)
Ni1 Dy2 Ni1 2 . 98.44(6)
Ni1 Dy2 Ni1 3 . 98.44(6)
Ni1 Dy2 Ni1 1_445 3_565 98.44(6)
Ni1 Dy2 Ni1 2 3_565 51.67(11)
Ni1 Dy2 Ni1 3 3_565 121.94(10)
Ni1 Dy2 Ni1 . 3_565 52.03(11)
Ni1 Dy2 Ni1 1_445 2_655 98.44(6)
Ni1 Dy2 Ni1 2 2_655 121.94(10)
Ni1 Dy2 Ni1 3 2_655 52.03(11)
Ni1 Dy2 Ni1 . 2_655 51.67(11)
Ni1 Dy2 Ni1 3_565 2_655 98.44(6)
Ni1 Dy2 Ni5 1_445 13_554 148.28(6)
Ni1 Dy2 Ni5 2 13_554 96.44(6)
Ni1 Dy2 Ni5 3 13_554 148.28(6)
Ni1 Dy2 Ni5 . 13_554 51.56(5)
Ni1 Dy2 Ni5 3_565 13_554 51.56(5)
Ni1 Dy2 Ni5 2_655 13_554 96.44(6)
Ni1 Dy2 Ni5 1_445 13_444 51.56(5)
Ni1 Dy2 Ni5 2 13_444 51.56(5)
Ni1 Dy2 Ni5 3 13_444 96.44(6)
Ni1 Dy2 Ni5 . 13_444 148.28(6)
Ni1 Dy2 Ni5 3_565 13_444 96.44(6)
Ni1 Dy2 Ni5 2_655 13_444 148.28(6)
Ni5 Dy2 Ni5 13_554 13_444 114.68(3)
Ni1 Dy2 Ni5 1_445 13_544 96.44(6)
Ni1 Dy2 Ni5 2 13_544 148.28(6)
Ni1 Dy2 Ni5 3 13_544 51.56(5)
Ni1 Dy2 Ni5 . 13_544 96.44(6)
Ni1 Dy2 Ni5 3_565 13_544 148.28(6)
Ni1 Dy2 Ni5 2_655 13_544 51.56(5)
Ni5 Dy2 Ni5 13_554 13_544 114.68(3)
Ni5 Dy2 Ni5 13_444 13_544 114.68(3)
Ni1 Dy2 Ni1 1_445 25 115.48(5)
Ni1 Dy2 Ni1 2 25 141.21(5)
Ni1 Dy2 Ni1 3 25 94.77(8)
Ni1 Dy2 Ni1 . 25 115.48(5)
Ni1 Dy2 Ni1 3_565 25 141.21(5)
Ni1 Dy2 Ni1 2_655 25 94.77(8)
Ni5 Dy2 Ni1 13_554 25 90.88(5)
Ni5 Dy2 Ni1 13_444 25 90.88(5)
Ni5 Dy2 Ni1 13_544 25 49.08(5)
Ni1 Dy2 Ni1 1_445 26_455 141.21(5)
Ni1 Dy2 Ni1 2 26_455 115.48(5)
Ni1 Dy2 Ni1 3 26_455 141.21(5)
Ni1 Dy2 Ni1 . 26_455 94.77(8)
Ni1 Dy2 Ni1 3_565 26_455 94.77(8)
Ni1 Dy2 Ni1 2_655 26_455 115.48(5)
Ni5 Dy2 Ni1 13_554 26_455 49.08(5)
Ni5 Dy2 Ni1 13_444 26_455 90.88(5)
Ni5 Dy2 Ni1 13_544 26_455 90.88(5)
Ni1 Dy2 Ni1 25 26_455 46.92(9)
Ni1 Dy2 Ni1 1_445 27_445 94.77(8)
Ni1 Dy2 Ni1 2 27_445 94.77(8)
Ni1 Dy2 Ni1 3 27_445 115.48(5)
Ni1 Dy2 Ni1 . 27_445 141.21(5)
Ni1 Dy2 Ni1 3_565 27_445 115.48(5)
Ni1 Dy2 Ni1 2_655 27_445 141.21(5)
Ni5 Dy2 Ni1 13_554 27_445 90.88(5)
Ni5 Dy2 Ni1 13_444 27_445 49.08(5)
Ni5 Dy2 Ni1 13_544 27_445 90.88(5)
Ni1 Dy2 Ni1 25 27_445 46.92(9)
Ni1 Dy2 Ni1 26_455 27_445 46.92(9)
Ni3 Ni1 Ni4 25 13_554 71.75(10)
Ni3 Ni1 Ni1 25 3_665 59.49(7)
Ni4 Ni1 Ni1 13_554 3_665 120.49(7)
Ni3 Ni1 Ni1 25 2_655 59.49(7)
Ni4 Ni1 Ni1 13_554 2_655 120.49(7)
Ni1 Ni1 Ni1 3_665 2_655 60.0
Ni3 Ni1 Ni1 25 3_565 120.51(7)
Ni4 Ni1 Ni1 13_554 3_565 59.51(7)
Ni1 Ni1 Ni1 3_665 3_565 180.00(13)
Ni1 Ni1 Ni1 2_655 3_565 120.0000(10)
Ni3 Ni1 Ni1 25 2_665 120.51(7)
Ni4 Ni1 Ni1 13_554 2_665 59.51(7)
Ni1 Ni1 Ni1 3_665 2_665 120.0000(10)
Ni1 Ni1 Ni1 2_655 2_665 180.00(13)
Ni1 Ni1 Ni1 3_565 2_665 60.0000(10)
Ni3 Ni1 Ni5 25 13_554 178.91(14)
Ni4 Ni1 Ni5 13_554 13_554 109.34(12)
Ni1 Ni1 Ni5 3_665 13_554 119.62(5)
Ni1 Ni1 Ni5 2_655 13_554 119.62(5)
Ni1 Ni1 Ni5 3_565 13_554 60.38(5)
Ni1 Ni1 Ni5 2_665 13_554 60.38(5)
Ni3 Ni1 Dy2 25 1_665 113.21(6)
Ni4 Ni1 Dy2 13_554 1_665 113.10(7)
Ni1 Ni1 Dy2 3_665 1_665 64.16(6)
Ni1 Ni1 Dy2 2_655 1_665 116.01(6)
Ni1 Ni1 Dy2 3_565 1_665 115.84(5)
Ni1 Ni1 Dy2 2_665 1_665 63.99(6)
Ni5 Ni1 Dy2 13_554 1_665 66.46(5)
Ni3 Ni1 Dy2 25 . 113.21(6)
Ni4 Ni1 Dy2 13_554 . 113.10(7)
Ni1 Ni1 Dy2 3_665 . 116.01(6)
Ni1 Ni1 Dy2 2_655 . 64.16(6)
Ni1 Ni1 Dy2 3_565 . 63.99(6)
Ni1 Ni1 Dy2 2_665 . 115.84(5)
Ni5 Ni1 Dy2 13_554 . 66.46(5)
Dy2 Ni1 Dy2 1_665 . 121.94(10)
Ni3 Ni1 Dy2 25 25 116.74(12)
Ni4 Ni1 Dy2 13_554 25 171.51(13)
Ni1 Ni1 Dy2 3_665 25 66.54(4)
Ni1 Ni1 Dy2 2_655 25 66.54(4)
Ni1 Ni1 Dy2 3_565 25 113.46(4)
Ni1 Ni1 Dy2 2_665 25 113.46(4)
Ni5 Ni1 Dy2 13_554 25 62.17(6)
Dy2 Ni1 Dy2 1_665 25 64.52(5)
Dy2 Ni1 Dy2 . 25 64.52(5)
Ni3 Ni1 Dy1 25 . 58.12(5)
Ni4 Ni1 Dy1 13_554 . 58.00(5)
Ni1 Ni1 Dy1 3_665 . 112.33(5)
Ni1 Ni1 Dy1 2_655 . 67.82(5)
Ni1 Ni1 Dy1 3_565 . 67.67(5)
Ni1 Ni1 Dy1 2_665 . 112.18(5)
Ni5 Ni1 Dy1 13_554 . 122.36(6)
Dy2 Ni1 Dy1 1_665 . 168.27(8)
Dy2 Ni1 Dy1 . . 69.79(4)
Dy2 Ni1 Dy1 25 . 125.48(5)
Ni3 Ni1 Dy1 25 1_665 58.12(5)
Ni4 Ni1 Dy1 13_554 1_665 58.00(5)
Ni1 Ni1 Dy1 3_665 1_665 67.82(5)
Ni1 Ni1 Dy1 2_655 1_665 112.33(5)
Ni1 Ni1 Dy1 3_565 1_665 112.18(5)
Ni1 Ni1 Dy1 2_665 1_665 67.67(5)
Ni5 Ni1 Dy1 13_554 1_665 122.36(6)
Dy2 Ni1 Dy1 1_665 1_665 69.79(4)
Dy2 Ni1 Dy1 . 1_665 168.27(8)
Dy2 Ni1 Dy1 25 1_665 125.48(5)
Dy1 Ni1 Dy1 . 1_665 98.49(8)
Ni4 Ni2 Ni4 25 13_544 180.00(11)
Ni4 Ni2 Ni3 25 25 108.86(8)
Ni4 Ni2 Ni3 13_544 25 71.14(8)
Ni4 Ni2 Ni3 25 13_544 71.14(8)
Ni4 Ni2 Ni3 13_544 13_544 108.86(8)
Ni3 Ni2 Ni3 25 13_544 180.00(13)
Ni4 Ni2 Ni2 25 2_655 59.67(5)
Ni4 Ni2 Ni2 13_544 2_655 120.33(5)
Ni3 Ni2 Ni2 25 2_655 59.83(5)
Ni3 Ni2 Ni2 13_544 2_655 120.17(5)
Ni4 Ni2 Ni2 25 2_545 120.33(5)
Ni4 Ni2 Ni2 13_544 2_545 59.67(5)
Ni3 Ni2 Ni2 25 2_545 120.17(5)
Ni3 Ni2 Ni2 13_544 2_545 59.83(5)
Ni2 Ni2 Ni2 2_655 2_545 180.0
Ni4 Ni2 Ni2 25 3_665 59.67(5)
Ni4 Ni2 Ni2 13_544 3_665 120.33(5)
Ni3 Ni2 Ni2 25 3_665 59.83(5)
Ni3 Ni2 Ni2 13_544 3_665 120.17(5)
Ni2 Ni2 Ni2 2_655 3_665 60.0
Ni2 Ni2 Ni2 2_545 3_665 120.0
Ni4 Ni2 Ni2 25 3_655 120.33(5)
Ni4 Ni2 Ni2 13_544 3_655 59.67(5)
Ni3 Ni2 Ni2 25 3_655 120.17(5)
Ni3 Ni2 Ni2 13_544 3_655 59.83(5)
Ni2 Ni2 Ni2 2_655 3_655 120.0
Ni2 Ni2 Ni2 2_545 3_655 60.0
Ni2 Ni2 Ni2 3_665 3_655 180.0
Ni4 Ni2 Dy1 25 1_655 119.00(3)
Ni4 Ni2 Dy1 13_544 1_655 61.00(3)
Ni3 Ni2 Dy1 25 1_655 60.92(3)
Ni3 Ni2 Dy1 13_544 1_655 119.08(3)
Ni2 Ni2 Dy1 2_655 1_655 66.348(8)
Ni2 Ni2 Dy1 2_545 1_655 113.652(8)
Ni2 Ni2 Dy1 3_665 1_655 113.652(8)
Ni2 Ni2 Dy1 3_655 1_655 66.348(8)
Ni4 Ni2 Dy1 25 19 61.00(3)
Ni4 Ni2 Dy1 13_544 19 119.00(3)
Ni3 Ni2 Dy1 25 19 119.08(3)
Ni3 Ni2 Dy1 13_544 19 60.92(3)
Ni2 Ni2 Dy1 2_655 19 113.652(8)
Ni2 Ni2 Dy1 2_545 19 66.348(8)
Ni2 Ni2 Dy1 3_665 19 66.348(8)
Ni2 Ni2 Dy1 3_655 19 113.652(8)
Dy1 Ni2 Dy1 1_655 19 180.00(5)
Ni4 Ni2 Dy1 25 . 119.00(3)
Ni4 Ni2 Dy1 13_544 . 61.00(3)
Ni3 Ni2 Dy1 25 . 60.92(3)
Ni3 Ni2 Dy1 13_544 . 119.08(3)
Ni2 Ni2 Dy1 2_655 . 113.652(8)
Ni2 Ni2 Dy1 2_545 . 66.348(8)
Ni2 Ni2 Dy1 3_665 . 66.348(8)
Ni2 Ni2 Dy1 3_655 . 113.652(8)
Dy1 Ni2 Dy1 1_655 . 106.71(5)
Dy1 Ni2 Dy1 19 . 73.29(5)
Ni4 Ni2 Dy1 25 19_655 61.00(3)
Ni4 Ni2 Dy1 13_544 19_655 119.00(3)
Ni3 Ni2 Dy1 25 19_655 119.08(3)
Ni3 Ni2 Dy1 13_544 19_655 60.92(3)
Ni2 Ni2 Dy1 2_655 19_655 66.348(8)
Ni2 Ni2 Dy1 2_545 19_655 113.652(8)
Ni2 Ni2 Dy1 3_665 19_655 113.652(8)
Ni2 Ni2 Dy1 3_655 19_655 66.348(8)
Dy1 Ni2 Dy1 1_655 19_655 73.29(5)
Dy1 Ni2 Dy1 19 19_655 106.71(5)
Dy1 Ni2 Dy1 . 19_655 180.00(5)
Ni1 Ni3 Ni1 25 27_445 61.02(15)
Ni1 Ni3 Ni1 25 26_455 61.02(15)
Ni1 Ni3 Ni1 27_445 26_455 61.02(15)
Ni1 Ni3 Ni2 25 9 108.64(7)
Ni1 Ni3 Ni2 27_445 9 146.09(3)
Ni1 Ni3 Ni2 26_455 9 146.09(3)
Ni1 Ni3 Ni2 25 7_455 146.09(3)
Ni1 Ni3 Ni2 27_445 7_455 146.09(3)
Ni1 Ni3 Ni2 26_455 7_455 108.64(7)
Ni2 Ni3 Ni2 9 7_455 60.33(11)
Ni1 Ni3 Ni2 25 8_445 146.09(3)
Ni1 Ni3 Ni2 27_445 8_445 108.64(7)
Ni1 Ni3 Ni2 26_455 8_445 146.09(3)
Ni2 Ni3 Ni2 9 8_445 60.33(11)
Ni2 Ni3 Ni2 7_455 8_445 60.33(11)
Ni1 Ni3 Ni4 25 31 107.29(14)
Ni1 Ni3 Ni4 27_445 31 107.29(14)
Ni1 Ni3 Ni4 26_455 31 54.40(11)
Ni2 Ni3 Ni4 9 31 106.62(14)
Ni2 Ni3 Ni4 7_455 31 54.24(9)
Ni2 Ni3 Ni4 8_445 31 106.62(14)
Ni1 Ni3 Ni4 25 31_445 107.29(14)
Ni1 Ni3 Ni4 27_445 31_445 54.40(11)
Ni1 Ni3 Ni4 26_455 31_445 107.29(14)
Ni2 Ni3 Ni4 9 31_445 106.62(14)
Ni2 Ni3 Ni4 7_455 31_445 106.62(14)
Ni2 Ni3 Ni4 8_445 31_445 54.24(9)
Ni4 Ni3 Ni4 31 31_445 119.998(3)
Ni1 Ni3 Ni4 25 31_545 54.40(11)
Ni1 Ni3 Ni4 27_445 31_545 107.29(14)
Ni1 Ni3 Ni4 26_455 31_545 107.29(14)
Ni2 Ni3 Ni4 9 31_545 54.24(9)
Ni2 Ni3 Ni4 7_455 31_545 106.62(14)
Ni2 Ni3 Ni4 8_445 31_545 106.62(14)
Ni4 Ni3 Ni4 31 31_545 119.997(3)
Ni4 Ni3 Ni4 31_445 31_545 119.997(3)
Ni1 Ni3 Dy1 25 25 75.76(7)
Ni1 Ni3 Dy1 27_445 25 129.19(18)
Ni1 Ni3 Dy1 26_455 25 75.76(7)
Ni2 Ni3 Dy1 9 25 70.34(6)
Ni2 Ni3 Dy1 7_455 25 70.34(6)
Ni2 Ni3 Dy1 8_445 25 122.17(17)
Ni4 Ni3 Dy1 31 25 60.035(7)
Ni4 Ni3 Dy1 31_445 25 176.4(2)
Ni4 Ni3 Dy1 31_545 25 60.036(7)
Ni1 Ni3 Dy1 25 25_445 75.76(7)
Ni1 Ni3 Dy1 27_445 25_445 75.76(7)
Ni1 Ni3 Dy1 26_455 25_445 129.19(18)
Ni2 Ni3 Dy1 9 25_445 70.34(6)
Ni2 Ni3 Dy1 7_455 25_445 122.17(17)
Ni2 Ni3 Dy1 8_445 25_445 70.34(6)
Ni4 Ni3 Dy1 31 25_445 176.4(2)
Ni4 Ni3 Dy1 31_445 25_445 60.035(7)
Ni4 Ni3 Dy1 31_545 25_445 60.036(7)
Dy1 Ni3 Dy1 25 25_445 119.67(2)
Ni1 Ni3 Dy1 25 25_455 129.19(18)
Ni1 Ni3 Dy1 27_445 25_455 75.76(7)
Ni1 Ni3 Dy1 26_455 25_455 75.76(7)
Ni2 Ni3 Dy1 9 25_455 122.17(17)
Ni2 Ni3 Dy1 7_455 25_455 70.34(6)
Ni2 Ni3 Dy1 8_445 25_455 70.34(6)
Ni4 Ni3 Dy1 31 25_455 60.036(7)
Ni4 Ni3 Dy1 31_445 25_455 60.036(7)
Ni4 Ni3 Dy1 31_545 25_455 176.4(2)
Dy1 Ni3 Dy1 25 25_455 119.67(2)
Dy1 Ni3 Dy1 25_445 25_455 119.67(2)
Ni1 Ni4 Ni1 7_445 8 60.97(14)
Ni1 Ni4 Ni1 7_445 9_455 60.97(14)
Ni1 Ni4 Ni1 8 9_455 60.97(14)
Ni1 Ni4 Ni2 7_445 9 108.47(6)
Ni1 Ni4 Ni2 8 9 146.02(3)
Ni1 Ni4 Ni2 9_455 9 146.02(3)
Ni1 Ni4 Ni2 7_445 8_445 146.02(3)
Ni1 Ni4 Ni2 8 8_445 146.02(3)
Ni1 Ni4 Ni2 9_455 8_445 108.47(7)
Ni2 Ni4 Ni2 9 8_445 60.66(9)
Ni1 Ni4 Ni2 7_445 7_455 146.02(3)
Ni1 Ni4 Ni2 8 7_455 108.47(7)
Ni1 Ni4 Ni2 9_455 7_455 146.02(3)
Ni2 Ni4 Ni2 9 7_455 60.66(9)
Ni2 Ni4 Ni2 8_445 7_455 60.66(9)
Ni1 Ni4 Ni3 7_445 31 106.79(14)
Ni1 Ni4 Ni3 8 31 53.85(12)
Ni1 Ni4 Ni3 9_455 31 106.79(14)
Ni2 Ni4 Ni3 9 31 107.19(13)
Ni2 Ni4 Ni3 8_445 31 107.20(13)
Ni2 Ni4 Ni3 7_455 31 54.62(10)
Ni1 Ni4 Ni3 7_445 31_445 106.79(14)
Ni1 Ni4 Ni3 8 31_445 106.79(14)
Ni1 Ni4 Ni3 9_455 31_445 53.85(12)
Ni2 Ni4 Ni3 9 31_445 107.19(13)
Ni2 Ni4 Ni3 8_445 31_445 54.62(10)
Ni2 Ni4 Ni3 7_455 31_445 107.20(13)
Ni3 Ni4 Ni3 31 31_445 119.998(3)
Ni1 Ni4 Ni3 7_445 31_545 53.85(12)
Ni1 Ni4 Ni3 8 31_545 106.79(14)
Ni1 Ni4 Ni3 9_455 31_545 106.79(14)
Ni2 Ni4 Ni3 9 31_545 54.62(10)
Ni2 Ni4 Ni3 8_445 31_545 107.20(13)
Ni2 Ni4 Ni3 7_455 31_545 107.20(13)
Ni3 Ni4 Ni3 31 31_545 119.997(3)
Ni3 Ni4 Ni3 31_445 31_545 119.997(3)
Ni1 Ni4 Dy1 7_445 7_445 75.52(6)
Ni1 Ni4 Dy1 8 7_445 128.87(16)
Ni1 Ni4 Dy1 9_455 7_445 75.52(6)
Ni2 Ni4 Dy1 9 7_445 70.51(6)
Ni2 Ni4 Dy1 8_445 7_445 70.51(6)
Ni2 Ni4 Dy1 7_455 7_445 122.66(14)
Ni3 Ni4 Dy1 31 7_445 177.3(2)
Ni3 Ni4 Dy1 31_445 7_445 60.063(7)
Ni3 Ni4 Dy1 31_545 7_445 60.064(7)
Ni1 Ni4 Dy1 7_445 7 75.52(6)
Ni1 Ni4 Dy1 8 7 75.52(6)
Ni1 Ni4 Dy1 9_455 7 128.87(16)
Ni2 Ni4 Dy1 9 7 70.51(6)
Ni2 Ni4 Dy1 8_445 7 122.66(14)
Ni2 Ni4 Dy1 7_455 7 70.51(6)
Ni3 Ni4 Dy1 31 7 60.063(7)
Ni3 Ni4 Dy1 31_445 7 177.3(2)
Ni3 Ni4 Dy1 31_545 7 60.064(7)
Dy1 Ni4 Dy1 7_445 7 119.728(17)
Ni1 Ni4 Dy1 7_445 7_455 128.86(16)
Ni1 Ni4 Dy1 8 7_455 75.52(6)
Ni1 Ni4 Dy1 9_455 7_455 75.52(6)
Ni2 Ni4 Dy1 9 7_455 122.66(14)
Ni2 Ni4 Dy1 8_445 7_455 70.50(6)
Ni2 Ni4 Dy1 7_455 7_455 70.50(6)
Ni3 Ni4 Dy1 31 7_455 60.064(7)
Ni3 Ni4 Dy1 31_445 7_455 60.064(7)
Ni3 Ni4 Dy1 31_545 7_455 177.3(2)
Dy1 Ni4 Dy1 7_445 7_455 119.727(17)
Dy1 Ni4 Dy1 7 7_455 119.727(17)
Ni1 Ni5 Ni1 31 7_445 180.00(6)
Ni1 Ni5 Ni1 31 33_545 59.24(10)
Ni1 Ni5 Ni1 7_445 33_545 120.76(10)
Ni1 Ni5 Ni1 31 9_455 120.76(10)
Ni1 Ni5 Ni1 7_445 9_455 59.24(10)
Ni1 Ni5 Ni1 33_545 9_455 180.0000(10)
Ni1 Ni5 Ni1 31 32_445 59.24(10)
Ni1 Ni5 Ni1 7_445 32_445 120.76(10)
Ni1 Ni5 Ni1 33_545 32_445 59.24(10)
Ni1 Ni5 Ni1 9_455 32_445 120.76(11)
Ni1 Ni5 Ni1 31 8 120.76(10)
Ni1 Ni5 Ni1 7_445 8 59.24(10)
Ni1 Ni5 Ni1 33_545 8 120.76(11)
Ni1 Ni5 Ni1 9_455 8 59.24(10)
Ni1 Ni5 Ni1 32_445 8 180.0000(10)
Ni1 Ni5 Dy2 31 31 61.98(3)
Ni1 Ni5 Dy2 7_445 31 118.02(3)
Ni1 Ni5 Dy2 33_545 31 61.98(3)
Ni1 Ni5 Dy2 9_455 31 118.02(3)
Ni1 Ni5 Dy2 32_445 31 111.25(7)
Ni1 Ni5 Dy2 8 31 68.75(7)
Ni1 Ni5 Dy2 31 7_445 118.02(3)
Ni1 Ni5 Dy2 7_445 7_445 61.98(3)
Ni1 Ni5 Dy2 33_545 7_445 118.03(3)
Ni1 Ni5 Dy2 9_455 7_445 61.97(3)
Ni1 Ni5 Dy2 32_445 7_445 68.75(7)
Ni1 Ni5 Dy2 8 7_445 111.25(7)
Dy2 Ni5 Dy2 31 7_445 180.0
Ni1 Ni5 Dy2 31 31_445 61.98(3)
Ni1 Ni5 Dy2 7_445 31_445 118.02(3)
Ni1 Ni5 Dy2 33_545 31_445 111.25(7)
Ni1 Ni5 Dy2 9_455 31_445 68.75(7)
Ni1 Ni5 Dy2 32_445 31_445 61.98(3)
Ni1 Ni5 Dy2 8 31_445 118.02(3)
Dy2 Ni5 Dy2 31 31_445 114.68(3)
Dy2 Ni5 Dy2 7_445 31_445 65.32(3)
Ni1 Ni5 Dy2 31 7 118.02(3)
Ni1 Ni5 Dy2 7_445 7 61.98(3)
Ni1 Ni5 Dy2 33_545 7 68.75(7)
Ni1 Ni5 Dy2 9_455 7 111.25(7)
Ni1 Ni5 Dy2 32_445 7 118.03(3)
Ni1 Ni5 Dy2 8 7 61.97(3)
Dy2 Ni5 Dy2 31 7 65.32(3)
Dy2 Ni5 Dy2 7_445 7 114.68(3)
Dy2 Ni5 Dy2 31_445 7 180.00(7)
Ni1 Ni5 Dy2 31 31_545 111.24(7)
Ni1 Ni5 Dy2 7_445 31_545 68.76(7)
Ni1 Ni5 Dy2 33_545 31_545 61.97(3)
Ni1 Ni5 Dy2 9_455 31_545 118.03(3)
Ni1 Ni5 Dy2 32_445 31_545 61.97(3)
Ni1 Ni5 Dy2 8 31_545 118.03(3)
Dy2 Ni5 Dy2 31 31_545 114.68(3)
Dy2 Ni5 Dy2 7_445 31_545 65.32(3)
Dy2 Ni5 Dy2 31_445 31_545 114.68(3)
Dy2 Ni5 Dy2 7 31_545 65.32(3)
Ni1 Ni5 Dy2 31 7_455 68.76(7)
Ni1 Ni5 Dy2 7_445 7_455 111.24(7)
Ni1 Ni5 Dy2 33_545 7_455 118.03(3)
Ni1 Ni5 Dy2 9_455 7_455 61.97(3)
Ni1 Ni5 Dy2 32_445 7_455 118.03(3)
Ni1 Ni5 Dy2 8 7_455 61.97(3)
Dy2 Ni5 Dy2 31 7_455 65.32(3)
Dy2 Ni5 Dy2 7_445 7_455 114.68(3)
Dy2 Ni5 Dy2 31_445 7_455 65.32(3)
Dy2 Ni5 Dy2 7 7_455 114.68(3)
Dy2 Ni5 Dy2 31_545 7_455 180.00(7)

loop_
_geom_bond_atom_site_label_1
_geom_bond_atom_site_label_2
_geom_bond_site_symmetry_2
_geom_bond_distance
Dy1 Ni4 13_554 2.8595(6)
Dy1 Ni4 13_444 2.8595(6)
Dy1 Ni4 13_544 2.8595(6)
Dy1 Ni3 25 2.8603(6)
Dy1 Ni3 25_445 2.8603(6)
Dy1 Ni3 25_455 2.8603(6)
Dy1 Ni2 3 3.0821(11)
Dy1 Ni2 2_545 3.0821(11)
Dy1 Ni2 1_455 3.0821(11)
Dy1 Ni2 3_665 3.0821(11)
Dy1 Ni2 . 3.0821(11)
Dy1 Ni2 2 3.0821(11)
Dy2 Ni1 1_445 2.8283(14)
Dy2 Ni1 2 2.8283(14)
Dy2 Ni1 3 2.8283(14)
Dy2 Ni1 . 2.8283(14)
Dy2 Ni1 3_565 2.8283(14)
Dy2 Ni1 2_655 2.8283(14)
Dy2 Ni5 13_554 2.9374(7)
Dy2 Ni5 13_444 2.9374(7)
Dy2 Ni5 13_544 2.9374(7)
Dy2 Ni1 25 3.096(3)
Dy2 Ni1 26_455 3.096(3)
Dy2 Ni1 27_445 3.096(3)
Ni1 Ni3 25 2.428(4)
Ni1 Ni4 13_554 2.445(4)
Ni1 Ni1 3_665 2.465(5)
Ni1 Ni1 2_655 2.465(5)
Ni1 Ni1 3_565 2.481(5)
Ni1 Ni1 2_665 2.481(5)
Ni1 Ni5 13_554 2.510(3)
Ni1 Dy2 1_665 2.8283(14)
Ni1 Dy2 25 3.096(3)
Ni1 Dy1 1_665 3.265(2)
Ni2 Ni4 25 2.449(3)
Ni2 Ni4 13_544 2.449(3)
Ni2 Ni3 25 2.461(4)
Ni2 Ni3 13_544 2.461(4)
Ni2 Ni2 2_655 2.4730(5)
Ni2 Ni2 2_545 2.4730(5)
Ni2 Ni2 3_665 2.4730(5)
Ni2 Ni2 3_655 2.4730(4)
Ni2 Dy1 1_655 3.0821(11)
Ni2 Dy1 19 3.0821(11)
Ni2 Dy1 19_655 3.0821(11)
Ni3 Ni1 25 2.428(4)
Ni3 Ni1 27_445 2.428(4)
Ni3 Ni1 26_455 2.428(4)
Ni3 Ni2 9 2.461(4)
Ni3 Ni2 7_455 2.461(4)
Ni3 Ni2 8_445 2.461(4)
Ni3 Ni4 31 2.8556(5)
Ni3 Ni4 31_445 2.8556(5)
Ni3 Ni4 31_545 2.8556(5)
Ni3 Dy1 25 2.8603(6)
Ni3 Dy1 25_445 2.8603(6)
Ni3 Dy1 25_455 2.8603(6)
Ni4 Ni1 7_445 2.445(4)
Ni4 Ni1 8 2.445(4)
Ni4 Ni1 9_455 2.445(4)
Ni4 Ni2 9 2.449(3)
Ni4 Ni2 8_445 2.449(3)
Ni4 Ni2 7_455 2.449(3)
Ni4 Ni3 31 2.8556(5)
Ni4 Ni3 31_445 2.8556(5)
Ni4 Ni3 31_545 2.8556(5)
Ni4 Dy1 7_445 2.8595(6)
Ni4 Dy1 7 2.8595(6)
Ni4 Dy1 7_455 2.8595(6)
Ni5 Ni1 31 2.510(3)
Ni5 Ni1 7_445 2.510(3)
Ni5 Ni1 33_545 2.510(3)
Ni5 Ni1 9_455 2.510(3)
Ni5 Ni1 32_445 2.510(3)
Ni5 Ni1 8 2.510(3)
Ni5 Dy2 31 2.9374(7)
Ni5 Dy2 7_445 2.9374(7)
Ni5 Dy2 31_445 2.9374(7)
Ni5 Dy2 7 2.9374(7)
Ni5 Dy2 31_545 2.9374(7)
Ni5 Dy2 7_455 2.9374(7)
